data_4126611
loop_
_publ_author_name
'Maity, Arnab K.'
'Murillo, Jesse'
'Metta-Maga\~na, Alejandro J'
'Pinter, Balazs'
'Fortier, Skye'

_publ_section_title
;
 A Terminal Iron(IV) Nitride Supported by a Super Bulky Guanidinate Ligand
 and Examination of Its Electronic Structure and Reactivity.
;
_journal_name_full 'Journal of the American Chemical Society'
_journal_paper_doi 10.1021/jacs.7b06919
_journal_year 2017
_chemical_formula_moiety 'C86 H92 Cl Fe N3 O, C4 H10 O'
_chemical_formula_sum 'C90 H102 Cl Fe N3 O2'
_chemical_formula_weight 1349.04
_space_group_crystal_system monoclinic
_space_group_IT_number 14
_space_group_name_Hall '-P 2yn'
_space_group_name_H-M_alt 'P 1 21/n 1'
_symmetry_space_group_name_Hall '-P 2yn'
_symmetry_space_group_name_H-M 'P 1 21/n 1'
_atom_sites_solution_hydrogens geom
_atom_sites_solution_primary other
_atom_sites_solution_secondary difmap
_audit_creation_method SHELXL-2014/6
_cell_angle_alpha 90
_cell_angle_beta 97.5410(10)
_cell_angle_gamma 90
_cell_formula_units_Z 4
_cell_length_a 13.2688(6)
_cell_length_b 26.1296(13)
_cell_length_c 23.6139(11)
_cell_measurement_reflns_used 9869
_cell_measurement_temperature 100(2)
_cell_measurement_theta_max 27.23
_cell_measurement_theta_min 2.197
_cell_volume 8116.3(7)
_computing_cell_refinement APEX2
_computing_data_collection APEX2
_computing_data_reduction APEX2
_computing_structure_refinement 'SHELXL-2014/6 (Sheldrick, 2014)'
_computing_structure_solution APEX2
_diffrn_ambient_temperature 100(2)
_diffrn_measured_fraction_theta_full 1.000
_diffrn_measured_fraction_theta_max 0.999
_diffrn_measurement_device_type 'Bruker SMART APEX CCD'
_diffrn_measurement_method '\w and \f scans'
_diffrn_radiation_type MoK\a
_diffrn_radiation_wavelength 0.71073
_diffrn_reflns_av_R_equivalents 0.0466
_diffrn_reflns_av_unetI/netI 0.0468
_diffrn_reflns_Laue_measured_fraction_full 1.000
_diffrn_reflns_Laue_measured_fraction_max 0.999
_diffrn_reflns_limit_h_max 17
_diffrn_reflns_limit_h_min -17
_diffrn_reflns_limit_k_max 34
_diffrn_reflns_limit_k_min -30
_diffrn_reflns_limit_l_max 31
_diffrn_reflns_limit_l_min -29
_diffrn_reflns_number 95216
_diffrn_reflns_point_group_measured_fraction_full 1.000
_diffrn_reflns_point_group_measured_fraction_max 0.999
_diffrn_reflns_theta_full 25.242
_diffrn_reflns_theta_max 28.314
_diffrn_reflns_theta_min 1.168
_diffrn_source 'fine-focus tube'
_exptl_absorpt_coefficient_mu 0.266
_exptl_absorpt_correction_type multi-scan
_exptl_absorpt_process_details SADABS
_exptl_crystal_colour colorless
_exptl_crystal_density_diffrn 1.104
_exptl_crystal_density_method 'Not measured'
_exptl_crystal_description chunk
_exptl_crystal_F_000 2888
_exptl_crystal_size_max 0.119
_exptl_crystal_size_mid 0.074
_exptl_crystal_size_min 0.057
_exptl_transmission_factor_max 0.7457
_exptl_transmission_factor_min 0.7152
_refine_diff_density_max 1.213
_refine_diff_density_min -1.035
_refine_diff_density_rms 0.064
_refine_ls_extinction_method none
_refine_ls_goodness_of_fit_ref 1.138
_refine_ls_hydrogen_treatment constr
_refine_ls_matrix_type full
_refine_ls_number_parameters 950
_refine_ls_number_reflns 20175
_refine_ls_number_restraints 144
_refine_ls_restrained_S_all 1.134
_refine_ls_R_factor_all 0.0852
_refine_ls_R_factor_gt 0.0598
_refine_ls_shift/su_max 0.001
_refine_ls_shift/su_mean 0.000
_refine_ls_structure_factor_coef Fsqd
_refine_ls_weighting_details 'w=1/[\s^2^(Fo^2^)+(0.1000P)^2^+0.7192P] where P=(Fo^2^+2Fc^2^)/3'
_refine_ls_weighting_scheme calc
_refine_ls_wR_factor_gt 0.1671
_refine_ls_wR_factor_ref 0.1799
_reflns_Friedel_coverage 0.000
_reflns_number_gt 14483
_reflns_number_total 20175
_reflns_threshold_expression 'I > 2\s(I)'
_cod_data_source_file ja7b06919_si_007.cif
_cod_data_source_block 930sf01_0ms_a_sqd
_cod_database_code 4126611
_shelx_space_group_comment
;
The symmetry employed for this shelxl refinement is uniquely defined
by the following loop, which should always be used as a source of
symmetry information in preference to the above space-group names.
They are only intended as comments.
;
_platon_squeeze_void_probe_radius 1.20
_shelxl_version_number 2014/6

loop_
_space_group_symop_operation_xyz
'x, y, z'
'-x+1/2, y+1/2, -z+1/2'
'-x, -y, -z'
'x-1/2, -y-1/2, z-1/2'

loop_
_atom_site_label
_atom_site_type_symbol
_atom_site_fract_x
_atom_site_fract_y
_atom_site_fract_z
_atom_site_U_iso_or_equiv
_atom_site_adp_type
_atom_site_occupancy
_atom_site_site_symmetry_order
_atom_site_calc_flag
_atom_site_refinement_flags_posn
_atom_site_refinement_flags_adp
_atom_site_refinement_flags_occupancy
_atom_site_disorder_assembly
_atom_site_disorder_group
Fe1 Fe 0.71925(2) 0.24335(2) 0.40642(2) 0.01829(9) Uani 1 1 d . . . . .
Cl1 Cl 0.70748(5) 0.29867(3) 0.47793(3) 0.04525(19) Uani 1 1 d . . . . .
N1 N 0.59226(12) 0.19946(6) 0.38661(6) 0.0154(3) Uani 1 1 d . . . . .
N2 N 0.65119(12) 0.24895(6) 0.32136(7) 0.0156(3) Uani 1 1 d . . . . .
N3 N 0.48255(12) 0.20969(7) 0.30083(7) 0.0197(4) Uani 1 1 d . . . . .
O1 O 0.86192(11) 0.22036(6) 0.40404(7) 0.0339(4) Uani 1 1 d . . . . .
O2 O 0.3549(2) 0.56037(11) 0.32344(13) 0.0841(8) Uani 1 1 d . . . . .
C1 C 0.57215(14) 0.22132(7) 0.33481(8) 0.0156(4) Uani 1 1 d . . . . .
C2 C 0.52807(13) 0.16008(7) 0.40381(7) 0.0151(4) Uani 1 1 d . . . . .
C3 C 0.47078(14) 0.16798(7) 0.44984(8) 0.0171(4) Uani 1 1 d . . . . .
C4 C 0.40642(15) 0.12930(8) 0.46363(8) 0.0197(4) Uani 1 1 d . . . . .
H4 H 0.3676 0.1349 0.4941 0.024 Uiso 1 1 calc R U . . .
C5 C 0.39601(14) 0.08267(8) 0.43491(8) 0.0185(4) Uani 1 1 d . . . . .
C6 C 0.46069(14) 0.07408(8) 0.39405(8) 0.0176(4) Uani 1 1 d . . . . .
H6 H 0.4586 0.0418 0.3754 0.021 Uiso 1 1 calc R U . . .
C7 C 0.52849(14) 0.11109(8) 0.37956(7) 0.0163(4) Uani 1 1 d . . . . .
C8 C 0.49015(15) 0.21428(8) 0.48938(8) 0.0196(4) Uani 1 1 d . . . . .
H8 H 0.5465 0.2343 0.4757 0.024 Uiso 1 1 calc R U . . .
C9 C 0.53091(17) 0.19410(8) 0.54906(9) 0.0237(4) Uani 1 1 d . . . . .
C10 C 0.63253(19) 0.17984(10) 0.56083(10) 0.0361(6) Uani 1 1 d . . . . .
H10 H 0.6768 0.1848 0.5328 0.043 Uiso 1 1 calc R U . . .
C11 C 0.6698(2) 0.15838(11) 0.61328(13) 0.0525(8) Uani 1 1 d . . . . .
H11 H 0.7391 0.1484 0.6207 0.063 Uiso 1 1 calc R U . . .
C12 C 0.6061(3) 0.15147(11) 0.65484(11) 0.0539(8) Uani 1 1 d . . . . .
H12 H 0.6316 0.1368 0.6907 0.065 Uiso 1 1 calc R U . . .
C13 C 0.5065(3) 0.16591(10) 0.64381(10) 0.0451(7) Uani 1 1 d . . . . .
H13 H 0.4627 0.1614 0.6722 0.054 Uiso 1 1 calc R U . . .
C14 C 0.4690(2) 0.18709(9) 0.59127(9) 0.0317(5) Uani 1 1 d . . . . .
H14 H 0.3995 0.1969 0.5842 0.038 Uiso 1 1 calc R U . . .
C15 C 0.40303(17) 0.25162(9) 0.49284(9) 0.0260(5) Uani 1 1 d . . . . .
C16 C 0.4298(2) 0.29926(13) 0.51728(13) 0.0584(9) Uani 1 1 d . . . . .
H16 H 0.4993 0.3064 0.5300 0.070 Uiso 1 1 calc R U . . .
C17 C 0.3570(3) 0.33626(16) 0.52332(16) 0.0859(14) Uani 1 1 d . . . . .
H17 H 0.3767 0.3688 0.5391 0.103 Uiso 1 1 calc R U . . .
C18 C 0.2549(3) 0.32541(16) 0.50612(15) 0.0722(11) Uani 1 1 d . . . . .
H18 H 0.2041 0.3497 0.5123 0.087 Uiso 1 1 calc R U . . .
C19 C 0.2280(2) 0.27945(13) 0.48018(15) 0.0577(9) Uani 1 1 d . . . . .
H19 H 0.1585 0.2725 0.4672 0.069 Uiso 1 1 calc R U . . .
C20 C 0.30237(19) 0.24241(11) 0.47255(13) 0.0422(6) Uani 1 1 d . . . . .
H20 H 0.2832 0.2112 0.4535 0.051 Uiso 1 1 calc R U . . .
C21 C 0.61187(14) 0.09617(7) 0.34296(8) 0.0171(4) Uani 1 1 d . . . . .
H21 H 0.6240 0.1268 0.3194 0.020 Uiso 1 1 calc R U . . .
C22 C 0.71306(15) 0.08456(7) 0.38082(8) 0.0188(4) Uani 1 1 d . . . . .
C23 C 0.73079(16) 0.09768(8) 0.43834(9) 0.0220(4) Uani 1 1 d . . . . .
H23 H 0.6788 0.1141 0.4557 0.026 Uiso 1 1 calc R U . . .
C24 C 0.82427(17) 0.08703(9) 0.47099(10) 0.0291(5) Uani 1 1 d . . . . .
H24 H 0.8352 0.0962 0.5103 0.035 Uiso 1 1 calc R U . . .
C25 C 0.90098(17) 0.06315(9) 0.44615(11) 0.0316(5) Uani 1 1 d . . . . .
H25 H 0.9642 0.0555 0.4683 0.038 Uiso 1 1 calc R U . . .
C26 C 0.88455(17) 0.05058(9) 0.38902(11) 0.0329(5) Uani 1 1 d . . . . .
H26 H 0.9371 0.0347 0.3716 0.039 Uiso 1 1 calc R U . . .
C27 C 0.79197(16) 0.06094(9) 0.35681(10) 0.0279(5) Uani 1 1 d . . . . .
H27 H 0.7818 0.0518 0.3175 0.034 Uiso 1 1 calc R U . . .
C28 C 0.58117(15) 0.05265(8) 0.30127(8) 0.0205(4) Uani 1 1 d . . . . .
C29 C 0.58408(16) 0.00162(8) 0.31862(9) 0.0256(5) Uani 1 1 d . . . . .
H29 H 0.6078 -0.0068 0.3572 0.031 Uiso 1 1 calc R U . . .
C30 C 0.55240(19) -0.03710(10) 0.27977(11) 0.0356(6) Uani 1 1 d . . . . .
H30 H 0.5536 -0.0717 0.2922 0.043 Uiso 1 1 calc R U . . .
C31 C 0.5192(2) -0.02558(11) 0.22329(11) 0.0403(6) Uani 1 1 d . . . . .
H31 H 0.4969 -0.0521 0.1970 0.048 Uiso 1 1 calc R U . . .
C32 C 0.51865(19) 0.02405(11) 0.20555(10) 0.0379(6) Uani 1 1 d . . . . .
H32 H 0.4968 0.0321 0.1666 0.046 Uiso 1 1 calc R U . . .
C33 C 0.54982(16) 0.06295(9) 0.24400(9) 0.0274(5) Uani 1 1 d . . . . .
H33 H 0.5497 0.0973 0.2308 0.033 Uiso 1 1 calc R U . . .
C34 C 0.32178(16) 0.04219(8) 0.45162(9) 0.0233(4) Uani 1 1 d . . . . .
C35 C 0.21393(17) 0.06454(10) 0.44318(12) 0.0372(6) Uani 1 1 d . . . . .
H35A H 0.2115 0.0948 0.4674 0.056 Uiso 1 1 calc R U . . .
H35B H 0.1659 0.0389 0.4537 0.056 Uiso 1 1 calc R U . . .
H35C H 0.1955 0.0742 0.4031 0.056 Uiso 1 1 calc R U . . .
C36 C 0.35124(18) 0.02802(9) 0.51493(9) 0.0309(5) Uani 1 1 d . . . . .
H36A H 0.4177 0.0111 0.5198 0.046 Uiso 1 1 calc R U . . .
H36B H 0.3000 0.0048 0.5270 0.046 Uiso 1 1 calc R U . . .
H36C H 0.3547 0.0591 0.5383 0.046 Uiso 1 1 calc R U . . .
C37 C 0.32234(19) -0.00654(9) 0.41598(10) 0.0329(5) Uani 1 1 d . . . . .
H37A H 0.3055 0.0019 0.3754 0.049 Uiso 1 1 calc R U . . .
H37B H 0.2719 -0.0306 0.4272 0.049 Uiso 1 1 calc R U . . .
H37C H 0.3900 -0.0222 0.4224 0.049 Uiso 1 1 calc R U . . .
C38 C 0.64651(14) 0.28023(8) 0.27181(8) 0.0181(4) Uani 1 1 d . . . . .
C39 C 0.63418(15) 0.25950(8) 0.21645(8) 0.0208(4) Uani 1 1 d . . . . .
C40 C 0.62517(16) 0.29218(9) 0.16914(9) 0.0274(5) Uani 1 1 d . . . . .
H40 H 0.6166 0.2777 0.1319 0.033 Uiso 1 1 calc R U . . .
C41 C 0.62828(16) 0.34496(10) 0.17461(10) 0.0305(5) Uani 1 1 d . . . . .
C42 C 0.65057(15) 0.36459(9) 0.22959(10) 0.0275(5) Uani 1 1 d . . . . .
H42 H 0.6575 0.4006 0.2342 0.033 Uiso 1 1 calc R U . . .
C43 C 0.66316(14) 0.33397(8) 0.27798(9) 0.0209(4) Uani 1 1 d . . . . .
C44 C 0.70744(15) 0.35713(8) 0.33511(9) 0.0216(4) Uani 1 1 d . . . . .
H44 H 0.6804 0.3361 0.3651 0.026 Uiso 1 1 calc R U . A 1
C45 C 0.82321(15) 0.35038(8) 0.34474(8) 0.0197(4) Uani 1 1 d . . . . .
C46 C 0.87550(18) 0.36401(10) 0.39701(10) 0.0355(6) Uani 1 1 d . . . . .
H46 H 0.8385 0.3758 0.4263 0.043 Uiso 1 1 calc R U . . .
C47 C 0.98031(18) 0.36098(11) 0.40777(10) 0.0403(6) Uani 1 1 d . . . . .
H47 H 1.0143 0.3706 0.4442 0.048 Uiso 1 1 calc R U . . .
C48 C 1.03565(17) 0.34415(9) 0.36602(9) 0.0288(5) Uani 1 1 d . . . . .
H48 H 1.1077 0.3426 0.3730 0.035 Uiso 1 1 calc R U . . .
C49 C 0.98450(17) 0.32957(10) 0.31395(9) 0.0320(5) Uani 1 1 d . . . . .
H49 H 1.0217 0.3171 0.2851 0.038 Uiso 1 1 calc R U . . .
C50 C 0.87962(16) 0.33293(9) 0.30312(9) 0.0270(5) Uani 1 1 d . . . . .
H50 H 0.8458 0.3232 0.2668 0.032 Uiso 1 1 calc R U . . .
C51 C 0.6837(5) 0.4148(2) 0.3489(5) 0.0226(16) Uani 0.58(3) 1 d G U P B 1
C52 C 0.7346(5) 0.4547(3) 0.3261(5) 0.0266(16) Uani 0.58(3) 1 d G U P B 1
H52 H 0.7888 0.4476 0.3047 0.032 Uiso 0.58(3) 1 calc R U P B 1
C53 C 0.7063(6) 0.5051(2) 0.3347(6) 0.040(2) Uani 0.58(3) 1 d G U P B 1
H53 H 0.7411 0.5324 0.3191 0.048 Uiso 0.58(3) 1 calc R U P B 1
C54 C 0.6270(7) 0.51543(16) 0.3660(8) 0.052(3) Uani 0.58(3) 1 d G U P B 1
H54 H 0.6076 0.5498 0.3719 0.062 Uiso 0.58(3) 1 calc R U P B 1
C55 C 0.5761(7) 0.47547(19) 0.3888(8) 0.051(3) Uani 0.58(3) 1 d G U P B 1
H55 H 0.5219 0.4826 0.4102 0.061 Uiso 0.58(3) 1 calc R U P B 1
C56 C 0.6044(7) 0.42514(17) 0.3803(7) 0.032(2) Uani 0.58(3) 1 d G U P B 1
H56 H 0.5697 0.3978 0.3959 0.038 Uiso 0.58(3) 1 calc R U P B 1
C91 C 0.6726(7) 0.4114(4) 0.3342(6) 0.0149(18) Uani 0.42(3) 1 d G U P B 2
C92 C 0.7330(6) 0.4498(5) 0.3157(5) 0.036(3) Uani 0.42(3) 1 d G U P B 2
H92 H 0.7935 0.4412 0.3003 0.044 Uiso 0.42(3) 1 calc R U P B 2
C93 C 0.7050(8) 0.5008(4) 0.3198(5) 0.043(3) Uani 0.42(3) 1 d G U P B 2
H93 H 0.7463 0.5271 0.3072 0.051 Uiso 0.42(3) 1 calc R U P B 2
C94 C 0.6165(8) 0.5134(3) 0.3422(7) 0.038(2) Uani 0.42(3) 1 d G U P B 2
H94 H 0.5974 0.5483 0.3450 0.045 Uiso 0.42(3) 1 calc R U P B 2
C95 C 0.5561(7) 0.4750(3) 0.3607(9) 0.040(3) Uani 0.42(3) 1 d G U P B 2
H95 H 0.4956 0.4836 0.3761 0.048 Uiso 0.42(3) 1 calc R U P B 2
C96 C 0.5841(8) 0.4240(3) 0.3566(8) 0.029(2) Uani 0.42(3) 1 d G U P B 2
H96 H 0.5428 0.3978 0.3693 0.035 Uiso 0.42(3) 1 calc R U P B 2
C57 C 0.64284(15) 0.20228(8) 0.20643(8) 0.0216(4) Uani 1 1 d . . . . .
H57 H 0.6178 0.1847 0.2396 0.026 Uiso 1 1 calc R U . C 1
C58 C 0.75439(16) 0.18678(8) 0.20713(8) 0.0226(4) Uani 1 1 d . . . . .
C59 C 0.82405(18) 0.21632(10) 0.18222(10) 0.0326(5) Uani 1 1 d . . . . .
H59 H 0.8032 0.2482 0.1653 0.039 Uiso 1 1 calc R U . . .
C60 C 0.9232(2) 0.19994(10) 0.18172(12) 0.0424(6) Uani 1 1 d . . . . .
H60 H 0.9692 0.2205 0.1640 0.051 Uiso 1 1 calc R U . . .
C61 C 0.9559(2) 0.15399(10) 0.20675(13) 0.0439(7) Uani 1 1 d . . . . .
H61 H 1.0238 0.1428 0.2062 0.053 Uiso 1 1 calc R U . . .
C62 C 0.8880(2) 0.12447(10) 0.23277(12) 0.0437(7) Uani 1 1 d . . . . .
H62 H 0.9096 0.0931 0.2508 0.052 Uiso 1 1 calc R U . . .
C63 C 0.78839(19) 0.14104(9) 0.23233(10) 0.0334(5) Uani 1 1 d . . . . .
H63 H 0.7423 0.1204 0.2498 0.040 Uiso 1 1 calc R U . . .
C64 C 0.5661(6) 0.1892(3) 0.1526(3) 0.0192(16) Uani 0.48(2) 1 d G U P D 1
C65 C 0.4713(6) 0.2120(3) 0.1396(3) 0.0235(14) Uani 0.48(2) 1 d G U P D 1
H65 H 0.4520 0.2392 0.1626 0.028 Uiso 0.48(2) 1 calc R U P D 1
C66 C 0.4048(4) 0.1951(4) 0.0930(3) 0.0287(16) Uani 0.48(2) 1 d G U P D 1
H66 H 0.3400 0.2107 0.0841 0.034 Uiso 0.48(2) 1 calc R U P D 1
C67 C 0.4331(4) 0.1553(5) 0.0593(2) 0.0300(19) Uani 0.48(2) 1 d G U P D 1
H67 H 0.3876 0.1437 0.0274 0.036 Uiso 0.48(2) 1 calc R U P D 1
C68 C 0.5279(4) 0.1324(4) 0.0723(2) 0.0315(19) Uani 0.48(2) 1 d G U P D 1
H68 H 0.5473 0.1053 0.0493 0.038 Uiso 0.48(2) 1 calc R U P D 1
C69 C 0.5944(4) 0.1494(4) 0.1189(3) 0.0263(16) Uani 0.48(2) 1 d G U P D 1
H69 H 0.6592 0.1338 0.1277 0.032 Uiso 0.48(2) 1 calc R U P D 1
C97 C 0.5822(6) 0.1760(4) 0.1524(2) 0.0189(16) Uani 0.52(2) 1 d G U P D 2
C98 C 0.4861(6) 0.1960(4) 0.1350(3) 0.0269(17) Uani 0.52(2) 1 d G U P D 2
H98 H 0.4639 0.2257 0.1532 0.032 Uiso 0.52(2) 1 calc R U P D 2
C99 C 0.4223(6) 0.1726(6) 0.0912(3) 0.041(2) Uani 0.52(2) 1 d G U P D 2
H99 H 0.3566 0.1863 0.0793 0.049 Uiso 0.52(2) 1 calc R U P D 2
C100 C 0.4547(8) 0.1292(6) 0.0647(2) 0.048(3) Uani 0.52(2) 1 d G U P D 2
H100 H 0.4111 0.1133 0.0347 0.058 Uiso 0.52(2) 1 calc R U P D 2
C101 C 0.5509(8) 0.1092(5) 0.0821(3) 0.047(2) Uani 0.52(2) 1 d G U P D 2
H101 H 0.5730 0.0796 0.0640 0.057 Uiso 0.52(2) 1 calc R U P D 2
C102 C 0.6146(6) 0.1326(4) 0.1259(3) 0.0320(18) Uani 0.52(2) 1 d G U P D 2
H102 H 0.6803 0.1189 0.1378 0.038 Uiso 0.52(2) 1 calc R U P D 2
C70 C 0.6104(2) 0.38122(11) 0.12319(11) 0.0429(7) Uani 1 1 d . . . . .
C71 C 0.5135(2) 0.41346(14) 0.12942(16) 0.0654(10) Uani 1 1 d . . . . .
H71A H 0.5016 0.4380 0.0979 0.098 Uiso 1 1 calc R U . . .
H71B H 0.5232 0.4320 0.1658 0.098 Uiso 1 1 calc R U . . .
H71C H 0.4546 0.3906 0.1285 0.098 Uiso 1 1 calc R U . . .
C72 C 0.7012(2) 0.41730(12) 0.12328(13) 0.0512(8) Uani 1 1 d . . . . .
H72A H 0.7629 0.3972 0.1208 0.077 Uiso 1 1 calc R U . . .
H72B H 0.7098 0.4373 0.1587 0.077 Uiso 1 1 calc R U . . .
H72C H 0.6892 0.4405 0.0905 0.077 Uiso 1 1 calc R U . . .
C73 C 0.5936(3) 0.35305(15) 0.06689(13) 0.0798(12) Uani 1 1 d . . . . .
H73A H 0.5798 0.3778 0.0356 0.120 Uiso 1 1 calc R U . . .
H73B H 0.5355 0.3298 0.0666 0.120 Uiso 1 1 calc R U . . .
H73C H 0.6546 0.3333 0.0620 0.120 Uiso 1 1 calc R U . . .
C74 C 0.39417(15) 0.22967(9) 0.29012(9) 0.0259(5) Uani 1 1 d . . . . .
C75 C 0.37125(16) 0.28608(10) 0.30395(10) 0.0313(5) Uani 1 1 d . . . . .
C76 C 0.26435(19) 0.29709(12) 0.32005(13) 0.0485(7) Uani 1 1 d . . . . .
H76A H 0.2129 0.2827 0.2909 0.073 Uiso 1 1 calc R U . . .
H76B H 0.2544 0.3342 0.3224 0.073 Uiso 1 1 calc R U . . .
H76C H 0.2579 0.2814 0.3571 0.073 Uiso 1 1 calc R U . . .
C77 C 0.44499(17) 0.30688(9) 0.35354(10) 0.0313(5) Uani 1 1 d . . . . .
H77A H 0.4464 0.2839 0.3864 0.047 Uiso 1 1 calc R U . . .
H77B H 0.4228 0.3410 0.3640 0.047 Uiso 1 1 calc R U . . .
H77C H 0.5132 0.3091 0.3421 0.047 Uiso 1 1 calc R U . . .
C78 C 0.38342(18) 0.31750(10) 0.24926(11) 0.0367(6) Uani 1 1 d . . . . .
H78A H 0.4505 0.3109 0.2378 0.055 Uiso 1 1 calc R U . . .
H78B H 0.3768 0.3541 0.2572 0.055 Uiso 1 1 calc R U . . .
H78C H 0.3306 0.3073 0.2184 0.055 Uiso 1 1 calc R U . . .
C79 C 0.31046(16) 0.19296(10) 0.26254(10) 0.0348(6) Uani 1 1 d . . . . .
C80 C 0.24101(19) 0.21551(13) 0.21080(12) 0.0498(8) Uani 1 1 d . . . . .
H80A H 0.2822 0.2245 0.1807 0.075 Uiso 1 1 calc R U . . .
H80B H 0.2070 0.2462 0.2228 0.075 Uiso 1 1 calc R U . . .
H80C H 0.1899 0.1901 0.1961 0.075 Uiso 1 1 calc R U . . .
C81 C 0.24650(18) 0.17675(12) 0.31015(12) 0.0437(7) Uani 1 1 d . . . . .
H81A H 0.1986 0.1498 0.2956 0.066 Uiso 1 1 calc R U . . .
H81B H 0.2088 0.2064 0.3217 0.066 Uiso 1 1 calc R U . . .
H81C H 0.2918 0.1638 0.3432 0.066 Uiso 1 1 calc R U . . .
C82 C 0.35700(17) 0.14384(10) 0.24284(10) 0.0351(6) Uani 1 1 d . . . . .
H82A H 0.3028 0.1212 0.2254 0.053 Uiso 1 1 calc R U . . .
H82B H 0.3955 0.1267 0.2757 0.053 Uiso 1 1 calc R U . . .
H82C H 0.4027 0.1521 0.2147 0.053 Uiso 1 1 calc R U . . .
C83 C 0.8930(2) 0.19580(12) 0.35326(14) 0.0504(8) Uani 1 1 d . . . . .
H83A H 0.8735 0.2171 0.3189 0.060 Uiso 1 1 calc R U . . .
H83B H 0.8610 0.1617 0.3470 0.060 Uiso 1 1 calc R U . . .
C84 C 1.0058(2) 0.19107(14) 0.3657(2) 0.0698(11) Uani 1 1 d . . . . .
H84A H 1.0303 0.1606 0.3467 0.084 Uiso 1 1 calc R U . . .
H84B H 1.0398 0.2219 0.3528 0.084 Uiso 1 1 calc R U . . .
C85 C 1.0245(3) 0.18595(16) 0.4282(2) 0.0905(15) Uani 1 1 d . . . . .
H85A H 1.0939 0.1976 0.4431 0.109 Uiso 1 1 calc R U . . .
H85B H 1.0163 0.1500 0.4398 0.109 Uiso 1 1 calc R U . . .
C86 C 0.9443(2) 0.22025(15) 0.45020(15) 0.0669(10) Uani 1 1 d . . . . .
H86A H 0.9224 0.2060 0.4854 0.080 Uiso 1 1 calc R U . . .
H86B H 0.9710 0.2553 0.4582 0.080 Uiso 1 1 calc R U . . .
C87 C 0.3096(3) 0.5619(2) 0.3755(2) 0.0987(15) Uani 1 1 d . . . . .
H87A H 0.3207 0.5289 0.3958 0.118 Uiso 1 1 calc R U . . .
H87B H 0.2354 0.5675 0.3665 0.118 Uiso 1 1 calc R U . . .
C88 C 0.3554(4) 0.6039(2) 0.4124(2) 0.1163(19) Uani 1 1 d . . . . .
H88A H 0.4295 0.6033 0.4134 0.174 Uiso 1 1 calc R U . . .
H88B H 0.3382 0.5994 0.4512 0.174 Uiso 1 1 calc R U . . .
H88C H 0.3290 0.6368 0.3972 0.174 Uiso 1 1 calc R U . . .
C89 C 0.3191(4) 0.5176(2) 0.2868(2) 0.1063(16) Uani 1 1 d . . . . .
H89A H 0.2454 0.5210 0.2738 0.128 Uiso 1 1 calc R U . . .
H89B H 0.3309 0.4849 0.3078 0.128 Uiso 1 1 calc R U . . .
C90 C 0.3784(4) 0.5186(2) 0.2359(2) 0.1130(18) Uani 1 1 d . . . . .
H90A H 0.3573 0.5483 0.2118 0.170 Uiso 1 1 calc R U . . .
H90B H 0.3650 0.4872 0.2135 0.170 Uiso 1 1 calc R U . . .
H90C H 0.4513 0.5211 0.2495 0.170 Uiso 1 1 calc R U . . .

loop_
_atom_site_aniso_label
_atom_site_aniso_U_11
_atom_site_aniso_U_22
_atom_site_aniso_U_33
_atom_site_aniso_U_23
_atom_site_aniso_U_13
_atom_site_aniso_U_12
Fe1 0.01429(14) 0.02323(17) 0.01703(14) -0.00003(11) 0.00083(10) -0.00265(11)
Cl1 0.0505(4) 0.0552(4) 0.0340(3) -0.0219(3) 0.0201(3) -0.0283(3)
N1 0.0140(7) 0.0170(8) 0.0152(7) 0.0021(6) 0.0016(6) -0.0017(6)
N2 0.0122(7) 0.0168(8) 0.0182(8) 0.0045(6) 0.0032(6) -0.0004(6)
N3 0.0126(8) 0.0273(10) 0.0187(8) 0.0096(7) 0.0006(6) -0.0033(7)
O1 0.0172(8) 0.0332(9) 0.0491(10) 0.0033(8) -0.0044(7) 0.0020(7)
O2 0.0646(16) 0.0822(19) 0.106(2) -0.0322(17) 0.0139(15) -0.0024(14)
C1 0.0123(9) 0.0169(9) 0.0178(9) 0.0031(7) 0.0023(7) 0.0016(7)
C2 0.0119(8) 0.0182(10) 0.0148(8) 0.0035(7) 0.0005(7) -0.0017(7)
C3 0.0161(9) 0.0198(10) 0.0151(8) 0.0024(7) 0.0007(7) 0.0010(7)
C4 0.0179(9) 0.0248(11) 0.0174(9) 0.0031(8) 0.0056(7) -0.0002(8)
C5 0.0163(9) 0.0221(10) 0.0170(9) 0.0032(8) 0.0015(7) -0.0037(8)
C6 0.0185(9) 0.0188(10) 0.0152(8) 0.0003(7) 0.0013(7) -0.0026(8)
C7 0.0155(9) 0.0210(10) 0.0123(8) 0.0035(7) 0.0013(7) -0.0011(7)
C8 0.0202(10) 0.0195(10) 0.0198(9) 0.0007(8) 0.0054(8) 0.0006(8)
C9 0.0311(11) 0.0179(10) 0.0205(10) -0.0022(8) -0.0024(8) -0.0024(9)
C10 0.0340(13) 0.0373(14) 0.0340(12) -0.0090(11) -0.0070(10) 0.0049(11)
C11 0.0555(18) 0.0432(17) 0.0497(17) -0.0140(14) -0.0275(14) 0.0136(14)
C12 0.094(3) 0.0341(16) 0.0267(13) -0.0006(11) -0.0162(14) 0.0019(16)
C13 0.076(2) 0.0336(15) 0.0238(12) 0.0014(10) 0.0009(13) -0.0082(14)
C14 0.0432(14) 0.0283(12) 0.0230(10) -0.0008(9) 0.0024(10) -0.0078(10)
C15 0.0287(11) 0.0306(12) 0.0199(10) 0.0016(8) 0.0076(9) 0.0089(9)
C16 0.0484(18) 0.063(2) 0.0585(18) -0.0329(16) -0.0134(14) 0.0259(15)
C17 0.089(3) 0.077(3) 0.082(3) -0.050(2) -0.023(2) 0.045(2)
C18 0.064(2) 0.089(3) 0.064(2) -0.023(2) 0.0092(17) 0.045(2)
C19 0.0277(14) 0.064(2) 0.083(2) 0.0241(19) 0.0129(15) 0.0166(14)
C20 0.0279(13) 0.0368(15) 0.0635(18) 0.0113(13) 0.0120(12) 0.0036(11)
C21 0.0186(9) 0.0174(10) 0.0159(8) 0.0011(7) 0.0048(7) -0.0029(7)
C22 0.0183(9) 0.0145(10) 0.0240(9) 0.0037(8) 0.0047(8) -0.0028(7)
C23 0.0207(10) 0.0208(11) 0.0243(10) 0.0011(8) 0.0018(8) -0.0028(8)
C24 0.0267(11) 0.0281(12) 0.0302(11) 0.0029(9) -0.0046(9) -0.0049(9)
C25 0.0179(10) 0.0259(12) 0.0486(14) 0.0047(10) -0.0051(10) -0.0023(9)
C26 0.0200(11) 0.0302(13) 0.0492(14) -0.0022(11) 0.0074(10) 0.0019(9)
C27 0.0252(11) 0.0266(12) 0.0333(11) -0.0011(9) 0.0085(9) -0.0015(9)
C28 0.0184(9) 0.0249(11) 0.0193(9) -0.0032(8) 0.0065(8) -0.0036(8)
C29 0.0275(11) 0.0252(12) 0.0251(10) -0.0055(9) 0.0073(9) -0.0020(9)
C30 0.0349(13) 0.0286(13) 0.0451(14) -0.0121(11) 0.0122(11) -0.0038(10)
C31 0.0381(14) 0.0476(16) 0.0359(13) -0.0221(12) 0.0073(11) -0.0124(12)
C32 0.0360(13) 0.0553(17) 0.0228(11) -0.0091(11) 0.0051(10) -0.0120(12)
C33 0.0257(11) 0.0360(13) 0.0212(10) -0.0024(9) 0.0062(8) -0.0096(9)
C34 0.0229(10) 0.0215(11) 0.0271(10) 0.0013(8) 0.0090(8) -0.0057(8)
C35 0.0229(11) 0.0372(14) 0.0531(15) 0.0019(12) 0.0108(11) -0.0094(10)
C36 0.0403(13) 0.0270(12) 0.0281(11) 0.0045(9) 0.0149(10) -0.0069(10)
C37 0.0372(13) 0.0284(13) 0.0363(12) -0.0034(10) 0.0162(10) -0.0143(10)
C38 0.0103(8) 0.0220(10) 0.0220(9) 0.0091(8) 0.0024(7) 0.0010(7)
C39 0.0125(9) 0.0284(11) 0.0203(9) 0.0078(8) -0.0018(7) -0.0043(8)
C40 0.0202(10) 0.0395(14) 0.0211(10) 0.0118(9) -0.0025(8) -0.0063(9)
C41 0.0207(11) 0.0382(14) 0.0314(11) 0.0205(10) -0.0012(9) -0.0051(9)
C42 0.0186(10) 0.0246(12) 0.0392(12) 0.0151(10) 0.0034(9) 0.0000(8)
C43 0.0136(9) 0.0225(11) 0.0273(10) 0.0082(8) 0.0051(8) 0.0015(8)
C44 0.0206(10) 0.0153(10) 0.0309(11) 0.0040(8) 0.0107(8) 0.0011(8)
C45 0.0209(10) 0.0146(10) 0.0243(10) 0.0019(8) 0.0056(8) 0.0014(8)
C46 0.0290(12) 0.0465(15) 0.0330(12) -0.0169(11) 0.0113(10) -0.0065(11)
C47 0.0274(12) 0.0639(19) 0.0288(12) -0.0145(12) 0.0010(10) -0.0074(12)
C48 0.0195(10) 0.0357(13) 0.0305(11) 0.0029(10) 0.0009(9) 0.0042(9)
C49 0.0245(11) 0.0450(15) 0.0272(11) 0.0009(10) 0.0062(9) 0.0122(10)
C50 0.0223(11) 0.0390(13) 0.0195(10) 0.0013(9) 0.0017(8) 0.0065(9)
C51 0.024(3) 0.019(2) 0.024(4) -0.010(2) -0.001(2) -0.0007(19)
C52 0.028(3) 0.017(3) 0.036(3) -0.003(2) 0.011(2) 0.003(2)
C53 0.058(4) 0.010(2) 0.057(5) -0.003(2) 0.022(3) 0.002(2)
C54 0.063(4) 0.026(3) 0.071(7) -0.021(3) 0.022(4) 0.008(2)
C55 0.047(4) 0.032(3) 0.077(8) -0.022(3) 0.023(4) 0.005(2)
C56 0.024(3) 0.025(2) 0.047(5) -0.011(2) 0.011(3) 0.0002(19)
C91 0.017(3) 0.016(3) 0.010(4) -0.008(2) -0.001(3) -0.002(2)
C92 0.049(6) 0.016(4) 0.047(5) -0.005(4) 0.017(4) 0.000(3)
C93 0.058(6) 0.032(5) 0.042(5) -0.002(4) 0.019(4) -0.005(4)
C94 0.064(5) 0.013(3) 0.037(6) -0.005(3) 0.008(4) 0.011(3)
C95 0.034(4) 0.031(3) 0.056(7) -0.010(4) 0.010(4) 0.006(3)
C96 0.027(4) 0.021(3) 0.039(6) -0.004(3) 0.003(4) -0.001(2)
C57 0.0230(10) 0.0265(11) 0.0150(9) 0.0008(8) 0.0016(8) -0.0103(8)
C58 0.0277(11) 0.0215(11) 0.0192(9) -0.0045(8) 0.0055(8) -0.0071(9)
C59 0.0294(12) 0.0308(13) 0.0389(13) 0.0094(10) 0.0094(10) -0.0026(10)
C60 0.0332(13) 0.0378(15) 0.0601(17) 0.0122(13) 0.0209(12) -0.0015(11)
C61 0.0370(14) 0.0325(14) 0.0677(18) 0.0048(13) 0.0280(13) 0.0035(11)
C62 0.0468(15) 0.0244(13) 0.0661(18) 0.0070(12) 0.0305(14) 0.0082(11)
C63 0.0385(13) 0.0219(12) 0.0442(13) 0.0009(10) 0.0216(11) -0.0025(10)
C64 0.032(4) 0.010(3) 0.017(3) -0.0002(19) 0.010(2) -0.005(2)
C65 0.021(3) 0.024(4) 0.024(2) -0.004(2) 0.000(2) -0.001(2)
C66 0.029(3) 0.034(4) 0.022(2) 0.008(3) 0.000(2) -0.004(2)
C67 0.035(3) 0.032(5) 0.021(3) 0.000(3) -0.002(2) -0.010(3)
C68 0.041(3) 0.034(5) 0.019(3) -0.010(3) -0.001(2) 0.000(3)
C69 0.029(3) 0.027(4) 0.022(3) -0.001(3) 0.000(2) 0.002(3)
C97 0.017(3) 0.024(4) 0.014(2) 0.006(2) -0.0007(18) -0.005(3)
C98 0.028(3) 0.030(4) 0.022(3) 0.006(2) -0.003(2) -0.007(3)
C99 0.031(3) 0.061(7) 0.026(3) 0.013(4) -0.011(2) -0.019(3)
C100 0.071(5) 0.057(7) 0.014(2) 0.000(3) 0.001(3) -0.035(5)
C101 0.068(5) 0.051(6) 0.024(3) -0.005(3) 0.008(3) -0.024(4)
C102 0.043(4) 0.032(4) 0.022(3) -0.010(3) 0.008(2) -0.012(3)
C70 0.0377(14) 0.0504(17) 0.0381(14) 0.0309(12) -0.0048(11) -0.0075(12)
C71 0.0351(16) 0.075(2) 0.083(2) 0.055(2) -0.0044(15) 0.0050(15)
C72 0.0472(16) 0.0506(18) 0.0561(17) 0.0354(14) 0.0078(13) -0.0059(13)
C73 0.118(3) 0.078(3) 0.0377(17) 0.0376(17) -0.0131(18) -0.020(2)
C74 0.0135(9) 0.0383(13) 0.0257(10) 0.0169(9) 0.0023(8) -0.0019(9)
C75 0.0138(10) 0.0402(14) 0.0402(13) 0.0179(11) 0.0049(9) 0.0069(9)
C76 0.0208(12) 0.0588(19) 0.0681(18) 0.0268(15) 0.0139(12) 0.0152(12)
C77 0.0252(11) 0.0330(13) 0.0375(12) 0.0078(10) 0.0113(10) 0.0106(10)
C78 0.0232(12) 0.0419(15) 0.0442(14) 0.0213(12) 0.0017(10) 0.0052(10)
C79 0.0146(10) 0.0530(16) 0.0341(12) 0.0206(11) -0.0066(9) -0.0081(10)
C80 0.0214(13) 0.070(2) 0.0528(16) 0.0254(15) -0.0160(11) -0.0125(13)
C81 0.0205(12) 0.0554(18) 0.0558(16) 0.0196(14) 0.0069(11) -0.0095(11)
C82 0.0249(12) 0.0477(16) 0.0296(11) 0.0110(11) -0.0085(9) -0.0149(11)
C83 0.0349(14) 0.0404(16) 0.079(2) -0.0169(15) 0.0207(14) 0.0009(12)
C84 0.0333(16) 0.056(2) 0.123(3) -0.010(2) 0.0213(19) 0.0129(15)
C85 0.0300(17) 0.062(2) 0.171(5) 0.028(3) -0.018(2) 0.0037(16)
C86 0.0307(16) 0.085(3) 0.077(2) 0.035(2) -0.0243(15) -0.0065(16)
C87 0.068(3) 0.128(4) 0.104(3) -0.007(3) 0.022(2) 0.021(3)
C88 0.097(4) 0.131(4) 0.121(4) -0.077(4) 0.015(3) 0.013(3)
C89 0.085(3) 0.101(4) 0.129(4) -0.042(3) 0.001(3) -0.006(3)
C90 0.144(5) 0.107(4) 0.083(3) -0.036(3) -0.003(3) 0.027(3)

loop_
_atom_type_symbol
_atom_type_description
_atom_type_scat_dispersion_real
_atom_type_scat_dispersion_imag
_atom_type_scat_source
C C 0.0033 0.0016 'International Tables Vol C Tables 4.2.6.8 and 6.1.1.4'
H H 0.0000 0.0000 'International Tables Vol C Tables 4.2.6.8 and 6.1.1.4'
N N 0.0061 0.0033 'International Tables Vol C Tables 4.2.6.8 and 6.1.1.4'
O O 0.0106 0.0060 'International Tables Vol C Tables 4.2.6.8 and 6.1.1.4'
Cl Cl 0.1484 0.1585 'International Tables Vol C Tables 4.2.6.8 and 6.1.1.4'
Fe Fe 0.3463 0.8444 'International Tables Vol C Tables 4.2.6.8 and 6.1.1.4'

loop_
_geom_angle_atom_site_label_1
_geom_angle_atom_site_label_2
_geom_angle_atom_site_label_3
_geom_angle
O1 Fe1 N1 125.63(7)
O1 Fe1 N2 106.57(7)
N1 Fe1 N2 65.21(6)
O1 Fe1 Cl1 112.05(5)
N1 Fe1 Cl1 113.42(5)
N2 Fe1 Cl1 127.75(5)
C1 N1 C2 120.68(16)
C1 N1 Fe1 91.67(11)
C2 N1 Fe1 147.64(12)
C1 N2 C38 123.48(16)
C1 N2 Fe1 89.29(11)
C38 N2 Fe1 142.68(13)
C74 N3 C1 136.4(2)
C86 O1 C83 110.6(2)
C86 O1 Fe1 127.52(19)
C83 O1 Fe1 121.66(15)
C87 O2 C89 113.0(4)
N1 C1 N2 112.03(16)
N1 C1 N3 119.28(16)
N2 C1 N3 128.36(16)
C7 C2 C3 118.43(16)
C7 C2 N1 120.46(15)
C3 C2 N1 120.78(17)
C4 C3 C2 118.73(17)
C4 C3 C8 119.45(16)
C2 C3 C8 121.21(17)
C3 C4 C5 123.17(16)
C6 C5 C4 116.63(17)
C6 C5 C34 122.90(18)
C4 C5 C34 120.31(16)
C5 C6 C7 122.35(18)
C6 C7 C2 119.72(16)
C6 C7 C21 119.75(17)
C2 C7 C21 120.10(16)
C15 C8 C3 118.14(18)
C15 C8 C9 110.43(15)
C3 C8 C9 107.43(16)
C14 C9 C10 118.2(2)
C14 C9 C8 122.4(2)
C10 C9 C8 119.40(19)
C11 C10 C9 120.5(3)
C12 C11 C10 120.3(3)
C13 C12 C11 119.5(3)
C12 C13 C14 120.3(3)
C9 C14 C13 121.2(2)
C20 C15 C16 118.7(2)
C20 C15 C8 125.2(2)
C16 C15 C8 116.0(2)
C17 C16 C15 121.3(3)
C16 C17 C18 119.5(3)
C19 C18 C17 119.6(3)
C18 C19 C20 120.8(3)
C15 C20 C19 119.8(3)
C28 C21 C7 113.60(15)
C28 C21 C22 111.47(16)
C7 C21 C22 111.05(15)
C23 C22 C27 117.73(19)
C23 C22 C21 122.71(17)
C27 C22 C21 119.55(18)
C22 C23 C24 120.87(19)
C25 C24 C23 120.2(2)
C26 C25 C24 119.4(2)
C25 C26 C27 120.4(2)
C26 C27 C22 121.4(2)
C33 C28 C29 117.7(2)
C33 C28 C21 120.33(19)
C29 C28 C21 121.95(18)
C30 C29 C28 120.5(2)
C31 C30 C29 120.5(2)
C32 C31 C30 119.5(2)
C31 C32 C33 120.4(2)
C28 C33 C32 121.4(2)
C37 C34 C5 112.59(16)
C37 C34 C35 108.53(19)
C5 C34 C35 108.91(18)
C37 C34 C36 108.40(18)
C5 C34 C36 109.04(17)
C35 C34 C36 109.34(17)
C39 C38 N2 122.09(18)
C39 C38 C43 118.19(17)
N2 C38 C43 119.51(17)
C40 C39 C38 119.7(2)
C40 C39 C57 118.45(18)
C38 C39 C57 121.47(17)
C41 C40 C39 122.3(2)
C40 C41 C42 117.01(19)
C40 C41 C70 122.8(2)
C42 C41 C70 120.2(2)
C43 C42 C41 123.0(2)
C42 C43 C38 118.9(2)
C42 C43 C44 119.39(19)
C38 C43 C44 121.20(17)
C91 C44 C43 106.3(6)
C91 C44 C45 114.5(4)
C43 C44 C45 110.36(15)
C43 C44 C51 119.8(5)
C45 C44 C51 107.6(3)
C46 C45 C50 117.60(19)
C46 C45 C44 118.61(17)
C50 C45 C44 123.75(19)
C45 C46 C47 121.6(2)
C48 C47 C46 120.3(2)
C47 C48 C49 118.7(2)
C48 C49 C50 120.85(19)
C49 C50 C45 120.8(2)
C52 C51 C56 120.0
C52 C51 C44 121.0(4)
C56 C51 C44 118.7(4)
C53 C52 C51 120.0
C52 C53 C54 120.0
C55 C54 C53 120.0
C56 C55 C54 120.0
C55 C56 C51 120.0
C92 C91 C96 120.0
C92 C91 C44 120.1(6)
C96 C91 C44 119.7(6)
C91 C92 C93 120.0
C92 C93 C94 120.0
C95 C94 C93 120.0
C94 C95 C96 120.0
C95 C96 C91 120.0
C39 C57 C58 110.54(16)
C39 C57 C64 106.8(4)
C58 C57 C64 118.5(3)
C39 C57 C97 121.0(4)
C58 C57 C97 106.5(4)
C63 C58 C59 117.6(2)
C63 C58 C57 119.52(18)
C59 C58 C57 122.9(2)
C60 C59 C58 121.1(2)
C61 C60 C59 120.7(2)
C60 C61 C62 119.1(2)
C61 C62 C63 119.7(2)
C58 C63 C62 121.9(2)
C65 C64 C69 120.0
C65 C64 C57 124.1(4)
C69 C64 C57 115.8(4)
C66 C65 C64 120.0
C65 C66 C67 120.0
C68 C67 C66 120.0
C67 C68 C69 120.0
C68 C69 C64 120.0
C98 C97 C102 120.0
C98 C97 C57 115.3(4)
C102 C97 C57 124.4(4)
C97 C98 C99 120.0
C98 C99 C100 120.0
C101 C100 C99 120.0
C102 C101 C100 120.0
C101 C102 C97 120.0
C73 C70 C72 109.1(2)
C73 C70 C41 112.7(2)
C72 C70 C41 109.8(2)
C73 C70 C71 108.6(3)
C72 C70 C71 109.0(3)
C41 C70 C71 107.6(2)
N3 C74 C79 114.8(2)
N3 C74 C75 123.2(2)
C79 C74 C75 121.98(19)
C77 C75 C76 105.2(2)
C77 C75 C74 112.17(18)
C76 C75 C74 116.2(2)
C77 C75 C78 108.9(2)
C76 C75 C78 107.75(18)
C74 C75 C78 106.40(19)
C82 C79 C74 110.73(18)
C82 C79 C80 107.6(2)
C74 C79 C80 114.6(2)
C82 C79 C81 105.9(2)
C74 C79 C81 107.2(2)
C80 C79 C81 110.5(2)
O1 C83 C84 105.0(3)
C85 C84 C83 103.7(3)
C84 C85 C86 104.7(3)
O1 C86 C85 103.7(3)
O2 C87 C88 109.8(4)
O2 C89 C90 107.1(4)

loop_
_geom_bond_atom_site_label_1
_geom_bond_atom_site_label_2
_geom_bond_distance
Fe1 O1 1.9939(16)
Fe1 N1 2.0413(16)
Fe1 N2 2.0965(16)
Fe1 Cl1 2.2438(6)
N1 C1 1.345(2)
N1 C2 1.428(2)
N2 C1 1.345(2)
N2 C38 1.422(2)
N3 C74 1.278(3)
N3 C1 1.378(2)
O1 C86 1.439(3)
O1 C83 1.466(3)
O2 C87 1.437(5)
O2 C89 1.455(5)
C2 C7 1.403(3)
C2 C3 1.421(2)
C3 C4 1.389(3)
C3 C8 1.529(3)
C4 C5 1.392(3)
C5 C6 1.391(2)
C5 C34 1.532(3)
C6 C7 1.394(3)
C7 C21 1.541(2)
C8 C15 1.523(3)
C8 C9 1.535(3)
C9 C14 1.385(3)
C9 C10 1.391(3)
C10 C11 1.390(4)
C11 C12 1.388(5)
C12 C13 1.366(4)
C13 C14 1.390(3)
C15 C20 1.380(4)
C15 C16 1.398(4)
C16 C17 1.387(4)
C17 C18 1.391(5)
C18 C19 1.374(5)
C19 C20 1.410(4)
C21 C28 1.524(3)
C21 C22 1.542(3)
C22 C23 1.391(3)
C22 C27 1.398(3)
C23 C24 1.400(3)
C24 C25 1.388(3)
C25 C26 1.378(3)
C26 C27 1.384(3)
C28 C33 1.388(3)
C28 C29 1.394(3)
C29 C30 1.393(3)
C30 C31 1.382(4)
C31 C32 1.363(4)
C32 C33 1.389(3)
C34 C37 1.527(3)
C34 C35 1.534(3)
C34 C36 1.540(3)
C38 C39 1.405(3)
C38 C43 1.426(3)
C39 C40 1.399(3)
C39 C57 1.520(3)
C40 C41 1.385(3)
C41 C42 1.391(3)
C41 C70 1.534(3)
C42 C43 1.387(3)
C43 C44 1.524(3)
C44 C91 1.492(8)
C44 C45 1.533(3)
C44 C51 1.581(5)
C45 C46 1.381(3)
C45 C50 1.388(3)
C46 C47 1.383(3)
C47 C48 1.376(3)
C48 C49 1.378(3)
C49 C50 1.384(3)
C51 C52 1.3900
C51 C56 1.3900
C52 C53 1.3900
C53 C54 1.3900
C54 C55 1.3900
C55 C56 1.3900
C91 C92 1.3900
C91 C96 1.3900
C92 C93 1.3900
C93 C94 1.3900
C94 C95 1.3900
C95 C96 1.3900
C57 C58 1.533(3)
C57 C64 1.559(5)
C57 C97 1.573(4)
C58 C63 1.384(3)
C58 C59 1.392(3)
C59 C60 1.385(3)
C60 C61 1.383(4)
C61 C62 1.389(3)
C62 C63 1.390(3)
C64 C65 1.3900
C64 C69 1.3900
C65 C66 1.3900
C66 C67 1.3900
C67 C68 1.3900
C68 C69 1.3900
C97 C98 1.3900
C97 C102 1.3900
C98 C99 1.3900
C99 C100 1.3900
C100 C101 1.3900
C101 C102 1.3900
C70 C73 1.510(5)
C70 C72 1.531(4)
C70 C71 1.560(4)
C74 C79 1.545(3)
C74 C75 1.548(3)
C75 C77 1.524(4)
C75 C76 1.543(3)
C75 C78 1.556(3)
C79 C82 1.523(4)
C79 C80 1.547(3)
C79 C81 1.554(3)
C83 C84 1.492(4)
C84 C85 1.471(6)
C85 C86 1.533(5)
C87 C88 1.482(6)
C89 C90 1.521(7)

loop_
_geom_torsion_atom_site_label_1
_geom_torsion_atom_site_label_2
_geom_torsion_atom_site_label_3
_geom_torsion_atom_site_label_4
_geom_torsion
C2 N1 C1 N2 -166.42(16)
Fe1 N1 C1 N2 12.66(16)
C2 N1 C1 N3 7.5(3)
Fe1 N1 C1 N3 -173.44(16)
C38 N2 C1 N1 -173.27(16)
Fe1 N2 C1 N1 -12.32(15)
C38 N2 C1 N3 13.5(3)
Fe1 N2 C1 N3 174.48(19)
C74 N3 C1 N1 96.4(3)
C74 N3 C1 N2 -90.9(3)
C1 N1 C2 C7 71.8(2)
Fe1 N1 C2 C7 -106.5(2)
C1 N1 C2 C3 -114.9(2)
Fe1 N1 C2 C3 66.8(3)
C7 C2 C3 C4 -9.0(3)
N1 C2 C3 C4 177.56(17)
C7 C2 C3 C8 161.98(17)
N1 C2 C3 C8 -11.5(3)
C2 C3 C4 C5 0.8(3)
C8 C3 C4 C5 -170.36(19)
C3 C4 C5 C6 5.6(3)
C3 C4 C5 C34 -178.66(19)
C4 C5 C6 C7 -3.9(3)
C34 C5 C6 C7 -179.46(19)
C5 C6 C7 C2 -4.3(3)
C5 C6 C7 C21 168.27(18)
C3 C2 C7 C6 10.7(3)
N1 C2 C7 C6 -175.83(17)
C3 C2 C7 C21 -161.80(17)
N1 C2 C7 C21 11.7(3)
C4 C3 C8 C15 -69.2(2)
C2 C3 C8 C15 119.9(2)
C4 C3 C8 C9 56.5(2)
C2 C3 C8 C9 -114.46(19)
C15 C8 C9 C14 32.5(3)
C3 C8 C9 C14 -97.6(2)
C15 C8 C9 C10 -150.7(2)
C3 C8 C9 C10 79.2(2)
C14 C9 C10 C11 1.1(3)
C8 C9 C10 C11 -175.8(2)
C9 C10 C11 C12 -0.8(4)
C10 C11 C12 C13 0.0(4)
C11 C12 C13 C14 0.4(4)
C10 C9 C14 C13 -0.7(3)
C8 C9 C14 C13 176.1(2)
C12 C13 C14 C9 0.0(4)
C3 C8 C15 C20 13.9(3)
C9 C8 C15 C20 -110.3(2)
C3 C8 C15 C16 -164.2(2)
C9 C8 C15 C16 71.6(3)
C20 C15 C16 C17 2.4(5)
C8 C15 C16 C17 -179.3(3)
C15 C16 C17 C18 1.7(6)
C16 C17 C18 C19 -4.0(6)
C17 C18 C19 C20 2.2(6)
C16 C15 C20 C19 -4.2(4)
C8 C15 C20 C19 177.7(2)
C18 C19 C20 C15 2.0(5)
C6 C7 C21 C28 30.7(2)
C2 C7 C21 C28 -156.83(17)
C6 C7 C21 C22 -95.9(2)
C2 C7 C21 C22 76.6(2)
C28 C21 C22 C23 -141.60(18)
C7 C21 C22 C23 -13.8(3)
C28 C21 C22 C27 39.9(2)
C7 C21 C22 C27 167.68(18)
C27 C22 C23 C24 -0.6(3)
C21 C22 C23 C24 -179.15(18)
C22 C23 C24 C25 0.1(3)
C23 C24 C25 C26 0.7(3)
C24 C25 C26 C27 -1.0(3)
C25 C26 C27 C22 0.4(3)
C23 C22 C27 C26 0.4(3)
C21 C22 C27 C26 178.9(2)
C7 C21 C28 C33 100.9(2)
C22 C21 C28 C33 -132.71(18)
C7 C21 C28 C29 -79.6(2)
C22 C21 C28 C29 46.8(2)
C33 C28 C29 C30 -2.6(3)
C21 C28 C29 C30 177.94(19)
C28 C29 C30 C31 1.0(3)
C29 C30 C31 C32 0.7(4)
C30 C31 C32 C33 -0.9(4)
C29 C28 C33 C32 2.4(3)
C21 C28 C33 C32 -178.09(19)
C31 C32 C33 C28 -0.7(4)
C6 C5 C34 C37 -3.7(3)
C4 C5 C34 C37 -179.1(2)
C6 C5 C34 C35 -124.1(2)
C4 C5 C34 C35 60.5(3)
C6 C5 C34 C36 116.7(2)
C4 C5 C34 C36 -58.7(2)
C1 N2 C38 C39 -66.7(2)
Fe1 N2 C38 C39 145.86(17)
C1 N2 C38 C43 118.6(2)
Fe1 N2 C38 C43 -28.8(3)
N2 C38 C39 C40 176.94(17)
C43 C38 C39 C40 -8.3(3)
N2 C38 C39 C57 -10.4(3)
C43 C38 C39 C57 164.32(17)
C38 C39 C40 C41 0.2(3)
C57 C39 C40 C41 -172.64(19)
C39 C40 C41 C42 6.0(3)
C39 C40 C41 C70 -175.2(2)
C40 C41 C42 C43 -4.0(3)
C70 C41 C42 C43 177.1(2)
C41 C42 C43 C38 -4.0(3)
C41 C42 C43 C44 168.12(19)
C39 C38 C43 C42 10.1(3)
N2 C38 C43 C42 -175.00(17)
C39 C38 C43 C44 -161.85(17)
N2 C38 C43 C44 13.0(3)
C42 C43 C44 C91 32.8(4)
C38 C43 C44 C91 -155.3(4)
C42 C43 C44 C45 -92.0(2)
C38 C43 C44 C45 80.0(2)
C42 C43 C44 C51 33.7(4)
C38 C43 C44 C51 -154.4(3)
C91 C44 C45 C46 67.0(6)
C43 C44 C45 C46 -173.05(19)
C51 C44 C45 C46 54.7(5)
C91 C44 C45 C50 -110.6(6)
C43 C44 C45 C50 9.3(3)
C51 C44 C45 C50 -123.0(5)
C50 C45 C46 C47 0.6(4)
C44 C45 C46 C47 -177.2(2)
C45 C46 C47 C48 0.1(4)
C46 C47 C48 C49 -1.2(4)
C47 C48 C49 C50 1.6(4)
C48 C49 C50 C45 -0.9(4)
C46 C45 C50 C49 -0.2(3)
C44 C45 C50 C49 177.5(2)
C43 C44 C51 C52 -78.4(5)
C45 C44 C51 C52 48.6(5)
C43 C44 C51 C56 96.0(4)
C45 C44 C51 C56 -137.0(4)
C56 C51 C52 C53 0.0
C44 C51 C52 C53 174.3(5)
C51 C52 C53 C54 0.0
C52 C53 C54 C55 0.0
C53 C54 C55 C56 0.0
C54 C55 C56 C51 0.0
C52 C51 C56 C55 0.0
C44 C51 C56 C55 -174.4(5)
C43 C44 C91 C92 -92.7(7)
C45 C44 C91 C92 29.4(8)
C43 C44 C91 C96 93.2(5)
C45 C44 C91 C96 -144.7(5)
C96 C91 C92 C93 0.0
C44 C91 C92 C93 -174.1(7)
C91 C92 C93 C94 0.0
C92 C93 C94 C95 0.0
C93 C94 C95 C96 0.0
C94 C95 C96 C91 0.0
C92 C91 C96 C95 0.0
C44 C91 C96 C95 174.1(8)
C40 C39 C57 C58 88.9(2)
C38 C39 C57 C58 -83.8(2)
C40 C39 C57 C64 -41.2(4)
C38 C39 C57 C64 146.0(4)
C40 C39 C57 C97 -36.4(4)
C38 C39 C57 C97 150.9(4)
C39 C57 C58 C63 141.4(2)
C64 C57 C58 C63 -95.0(4)
C97 C57 C58 C63 -85.5(4)
C39 C57 C58 C59 -40.1(3)
C64 C57 C58 C59 83.5(4)
C97 C57 C58 C59 93.0(4)
C63 C58 C59 C60 1.3(4)
C57 C58 C59 C60 -177.3(2)
C58 C59 C60 C61 -0.9(4)
C59 C60 C61 C62 -0.3(5)
C60 C61 C62 C63 1.2(4)
C59 C58 C63 C62 -0.4(4)
C57 C58 C63 C62 178.2(2)
C61 C62 C63 C58 -0.8(4)
C39 C57 C64 C65 -36.9(5)
C58 C57 C64 C65 -162.3(3)
C39 C57 C64 C69 147.9(3)
C58 C57 C64 C69 22.5(5)
C69 C64 C65 C66 0.0
C57 C64 C65 C66 -175.0(6)
C64 C65 C66 C67 0.0
C65 C66 C67 C68 0.0
C66 C67 C68 C69 0.0
C67 C68 C69 C64 0.0
C65 C64 C69 C68 0.0
C57 C64 C69 C68 175.4(6)
C39 C57 C97 C98 -35.8(4)
C58 C57 C97 C98 -163.0(2)
C39 C57 C97 C102 150.5(3)
C58 C57 C97 C102 23.3(5)
C102 C97 C98 C99 0.0
C57 C97 C98 C99 -174.0(5)
C97 C98 C99 C100 0.0
C98 C99 C100 C101 0.0
C99 C100 C101 C102 0.0
C100 C101 C102 C97 0.0
C98 C97 C102 C101 0.0
C57 C97 C102 C101 173.4(6)
C40 C41 C70 C73 -2.3(4)
C42 C41 C70 C73 176.5(3)
C40 C41 C70 C72 -124.1(3)
C42 C41 C70 C72 54.7(3)
C40 C41 C70 C71 117.3(3)
C42 C41 C70 C71 -63.9(3)
C1 N3 C74 C79 -162.1(2)
C1 N3 C74 C75 17.4(3)
N3 C74 C75 C77 -26.6(3)
C79 C74 C75 C77 152.79(18)
N3 C74 C75 C76 -147.7(2)
C79 C74 C75 C76 31.7(3)
N3 C74 C75 C78 92.3(2)
C79 C74 C75 C78 -88.3(2)
N3 C74 C79 C82 -12.0(2)
C75 C74 C79 C82 168.59(18)
N3 C74 C79 C80 -134.0(2)
C75 C74 C79 C80 46.6(3)
N3 C74 C79 C81 103.0(2)
C75 C74 C79 C81 -76.4(2)
C86 O1 C83 C84 -12.7(3)
Fe1 O1 C83 C84 172.6(2)
O1 C83 C84 C85 29.8(3)
C83 C84 C85 C86 -35.5(4)
C83 O1 C86 C85 -9.0(3)
Fe1 O1 C86 C85 165.3(2)
C84 C85 C86 O1 27.7(4)
C89 O2 C87 C88 175.6(4)
C87 O2 C89 C90 -176.1(4)

loop_
_platon_squeeze_void_nr
_platon_squeeze_void_average_x
_platon_squeeze_void_average_y
_platon_squeeze_void_average_z
_platon_squeeze_void_volume
_platon_squeeze_void_count_electrons
_platon_squeeze_void_content
1 -0.006 0.000 0.000 363 75 ' '
2 -0.002 0.500 0.500 363 75 ' '
3 0.130 0.795 0.414 9 0 ' '
4 0.164 0.459 0.199 6 0 ' '
5 0.336 0.959 0.301 6 0 ' '
6 0.370 0.295 0.086 9 0 ' '
7 0.630 0.705 0.914 9 0 ' '
8 0.664 0.041 0.699 6 0 ' '
9 0.836 0.541 0.801 6 0 ' '
10 0.870 0.205 0.586 9 0 ' '
